data_7010523
loop_
_publ_author_name
'Farrar, David H.'
'Grachova, Elena V.'
'Lough, Alan'
'Patirana, Charles'
'Po\"e, Anthony J.'
'Tunik, Sergey P.'

_publ_section_title
;
 Ligand effects on the structures of Rh6(CO)15L clusters
;
_journal_issue 13
_journal_name_full 'Journal of the Chemical Society, Dalton Transactions'
_journal_page_first 2015
_journal_paper_doi 10.1039/b010109p
_journal_year 2001
_chemical_formula_sum 'C17 H6 O16 Rh6 S'
_chemical_formula_weight 1115.74
_chemical_name_common '7  Rh6(CO)15(Me2SO)'
_chemical_name_systematic
; 
? 
;
_space_group_IT_number 2
_symmetry_cell_setting triclinic
_symmetry_space_group_name_Hall '-P 1'
_symmetry_space_group_name_H-M 'P -1'
_atom_sites_solution_hydrogens geom
_atom_sites_solution_primary direct
_atom_sites_solution_secondary difmap
_audit_creation_method SHELXL
_cell_angle_alpha 99.080(10)
_cell_angle_beta 96.830(10)
_cell_angle_gamma 96.270(10)
_cell_formula_units_Z 2
_cell_length_a 9.400(2)
_cell_length_b 9.841(2)
_cell_length_c 14.668(3)
_cell_measurement_reflns_used 53
_cell_measurement_temperature 173(2)
_cell_measurement_theta_max 10.02
_cell_measurement_theta_min 6.35
_cell_volume 1319.0(5)
_computing_cell_refinement 'Siemens XSCANS'
_computing_data_collection 'Siemens XSCANS'
_computing_data_reduction 'Siemens SHELXTL'
_computing_molecular_graphics 'Siemens SHELXTL'
_computing_publication_material 'Siemens SHELXTL'
_computing_structure_refinement 'SHELXL-93 (Sheldrick, 1993)'
_computing_structure_solution 'SHELXS-86 (Sheldrick, 1990)'
_diffrn_ambient_temperature 173(2)
_diffrn_measurement_device 'Siemens P4'
_diffrn_measurement_method '\w scans'
_diffrn_radiation_monochromator graphite
_diffrn_radiation_source 'fine-focus sealed tube'
_diffrn_radiation_type MoK\a
_diffrn_radiation_wavelength 0.71073
_diffrn_reflns_av_R_equivalents 0.0377
_diffrn_reflns_av_sigmaI/netI 0.1050
_diffrn_reflns_limit_h_max 10
_diffrn_reflns_limit_h_min -3
_diffrn_reflns_limit_k_max 10
_diffrn_reflns_limit_k_min -10
_diffrn_reflns_limit_l_max 15
_diffrn_reflns_limit_l_min -15
_diffrn_reflns_number 3695
_diffrn_reflns_theta_max 22.50
_diffrn_reflns_theta_min 3.15
_diffrn_standards_decay_% 'Less than 2'
_diffrn_standards_interval_count 97
_diffrn_standards_number 3
_exptl_absorpt_coefficient_mu 3.820
_exptl_absorpt_correction_T_max 0.7546
_exptl_absorpt_correction_T_min 0.4804
_exptl_absorpt_correction_type psi-scan
_exptl_absorpt_process_details SHELXTL
_exptl_crystal_colour 'dark red'
_exptl_crystal_density_diffrn 2.809
_exptl_crystal_density_method none
_exptl_crystal_description needle
_exptl_crystal_F_000 1044
_exptl_crystal_size_max 0.38
_exptl_crystal_size_mid 0.08
_exptl_crystal_size_min 0.01
_refine_diff_density_max 0.975
_refine_diff_density_min -0.781
_refine_diff_density_rms 0.190
_refine_ls_extinction_coef 0.00039(14)
_refine_ls_extinction_expression Fc^*^==kFc[1+0.001xFc^2^\l^3^/sin(2\q)]^-1/4^
_refine_ls_extinction_method SHELXL
_refine_ls_goodness_of_fit_all 0.810
_refine_ls_goodness_of_fit_ref 1.017
_refine_ls_hydrogen_treatment constr
_refine_ls_matrix_type full
_refine_ls_number_parameters 365
_refine_ls_number_reflns 3443
_refine_ls_number_restraints 180
_refine_ls_restrained_S_all 0.798
_refine_ls_restrained_S_obs 0.980
_refine_ls_R_factor_all 0.0833
_refine_ls_R_factor_gt 0.0391
_refine_ls_shift/esd_mean 0.000
_refine_ls_shift/su_max -0.001
_refine_ls_structure_factor_coef Fsqd
_refine_ls_weighting_details 'w==1/[\s^2^(Fo^2^)+(0.0367P)^2^] where P==(Fo^2^+2Fc^2^)/3'
_refine_ls_weighting_scheme calc
_refine_ls_wR_factor_all 0.0908
_refine_ls_wR_factor_ref 0.0817
_reflns_number_observed 1936
_reflns_number_total 3443
_reflns_observed_criterion >2sigma(I)
_cod_data_source_file b010109p.txt
_cod_data_source_block s9508
_cod_depositor_comments
;
The following automatic conversions were performed:
'_symmetry_cell_setting' value 'Triclinic' changed to 'triclinic'
according to '/home/saulius/struct/CIF-dictionaries/cif_core.dic'
dictionary named 'cif_core.dic' version 2.4.1 from 2010-06-29.

Automatic conversion script
Id: cif_fix_enum 1527 2010-12-29 10:47:43Z saulius 

The following automatic conversions were performed:

'_refine_ls_weighting_scheme' value 'calc
w==1/[\s^2^(Fo^2^)+(0.0367P)^2^] where P==(Fo^2^+2Fc^2^)/3' was
changed to 'calc'. New tag '_refine_ls_weighting_details' was
created. The value of the new tag was set to
'w==1/[\s^2^(Fo^2^)+(0.0367P)^2^] where P==(Fo^2^+2Fc^2^)/3'.

Automatic conversion script
Id: cif_fix_values 3143 2015-03-26 13:38:13Z robertas 
;
_cod_original_sg_symbol_H-M P-1
_cod_database_code 7010523

loop_
_symmetry_equiv_pos_as_xyz
'x, y, z'
'-x, -y, -z'

loop_
_atom_site_aniso_label
_atom_site_aniso_U_11
_atom_site_aniso_U_22
_atom_site_aniso_U_33
_atom_site_aniso_U_23
_atom_site_aniso_U_13
_atom_site_aniso_U_12
Rh10 0.0156(6) 0.0169(7) 0.0138(6) 0.0013(5) 0.0039(5) 0.0021(5)
Rh20 0.0186(7) 0.0157(7) 0.0163(6) 0.0017(5) 0.0014(5) 0.0026(5)
Rh21 0.0166(6) 0.0160(7) 0.0188(7) 0.0019(5) 0.0024(5) 0.0044(5)
Rh30 0.0189(7) 0.0152(7) 0.0186(6) 0.0040(5) 0.0028(5) 0.0039(5)
Rh31 0.0180(7) 0.0194(7) 0.0129(6) 0.0012(5) 0.0029(5) 0.0028(5)
Rh40 0.0170(7) 0.0197(7) 0.0208(6) 0.0043(5) 0.0046(5) 0.0006(5)
S 0.024(2) 0.019(2) 0.018(2) 0.005(2) 0.006(2) 0.004(2)
C1 0.033(9) 0.034(10) 0.038(9) 0.009(8) 0.008(8) -0.005(8)
C2 0.038(10) 0.038(10) 0.035(9) 0.011(8) 0.028(8) 0.017(8)
O1 0.033(6) 0.039(7) 0.036(6) 0.025(5) 0.014(5) 0.006(5)
C10 0.017(6) 0.009(6) 0.012(6) 0.004(5) -0.001(5) 0.001(5)
O10 0.027(5) 0.028(6) 0.017(5) -0.001(4) 0.012(4) 0.011(5)
C11 0.020(6) 0.020(7) 0.018(6) -0.006(6) 0.004(5) 0.006(6)
O11 0.020(6) 0.026(6) 0.027(6) -0.003(5) -0.003(4) 0.004(5)
C20 0.022(7) 0.013(6) 0.040(7) 0.004(6) 0.000(6) 0.003(6)
O20 0.019(6) 0.024(6) 0.037(6) 0.004(5) -0.006(5) -0.004(5)
C30 0.019(6) 0.025(7) 0.023(6) 0.005(6) 0.008(5) 0.004(5)
O30 0.034(6) 0.027(6) 0.032(6) 0.023(5) 0.007(5) 0.005(5)
C40 0.022(7) 0.022(7) 0.020(6) 0.004(5) 0.008(6) 0.005(6)
O40 0.018(6) 0.058(7) 0.033(6) 0.003(5) -0.001(5) -0.005(5)
C50 0.032(7) 0.020(7) 0.028(7) 0.005(6) 0.003(6) 0.010(6)
O50 0.047(7) 0.043(7) 0.027(6) 0.001(5) 0.008(5) 0.014(5)
C51 0.022(7) 0.012(6) 0.036(7) -0.007(6) 0.006(6) 0.005(6)
O51 0.041(7) 0.039(7) 0.036(6) 0.024(6) -0.008(5) 0.004(5)
C60 0.019(8) 0.044(11) 0.009(7) 0.009(7) 0.001(6) 0.024(8)
O60 0.042(7) 0.021(6) 0.039(6) -0.003(5) 0.008(5) -0.003(5)
C61 0.022(3) 0.022(3) 0.023(3) 0.0034(11) 0.0031(11) 0.0029(11)
O61 0.042(3) 0.042(3) 0.043(3) 0.004(2) 0.008(2) 0.007(2)
C70 0.021(7) 0.025(7) 0.032(7) 0.011(6) 0.003(6) -0.002(6)
O70 0.028(6) 0.057(8) 0.039(6) 0.006(5) 0.008(5) 0.013(6)
C71 0.022(7) 0.015(6) 0.009(6) 0.007(5) 0.006(5) 0.005(5)
O71 0.022(6) 0.033(6) 0.025(5) -0.001(5) 0.000(5) 0.005(5)
C80 0.035(7) 0.023(7) 0.031(7) 0.011(6) -0.005(6) 0.006(6)
O80 0.074(8) 0.021(7) 0.070(8) 0.002(6) -0.016(7) 0.012(6)
C81 0.020(3) 0.021(3) 0.021(3) 0.0033(11) 0.0031(11) 0.0028(11)
O81 0.036(3) 0.038(3) 0.034(3) 0.002(2) 0.008(2) 0.006(2)
C90 0.028(7) 0.039(8) 0.024(7) 0.014(6) 0.012(6) -0.001(6)
O90 0.055(7) 0.027(7) 0.061(7) 0.003(6) 0.018(6) -0.010(6)
C91 0.015(3) 0.016(3) 0.015(3) 0.0030(11) 0.0024(11) 0.0018(11)
O91 0.039(3) 0.041(3) 0.039(3) 0.005(2) 0.008(2) 0.006(2)

loop_
_atom_site_label
_atom_site_type_symbol
_atom_site_fract_x
_atom_site_fract_y
_atom_site_fract_z
_atom_site_U_iso_or_equiv
_atom_site_thermal_displace_type
_atom_site_occupancy
_atom_site_calc_flag
_atom_site_refinement_flags
_atom_site_disorder_group
Rh10 Rh 0.47656(12) 0.75563(12) 0.73023(7) 0.0154(3) Uani 1 d . .
Rh20 Rh 0.23454(12) 0.57903(12) 0.64033(7) 0.0170(3) Uani 1 d . .
Rh21 Rh 0.20213(12) 0.81912(12) 0.75375(7) 0.0171(3) Uani 1 d . .
Rh30 Rh 0.41151(12) 0.50460(12) 0.78256(7) 0.0173(3) Uani 1 d . .
Rh31 Rh 0.38024(12) 0.74992(12) 0.89771(7) 0.0168(3) Uani 1 d . .
Rh40 Rh 0.14106(12) 0.56825(12) 0.81105(7) 0.0191(3) Uani 1 d . .
S S 0.5248(4) 0.8870(4) 0.6173(2) 0.0198(8) Uani 1 d . .
C1 C 0.6459(16) 1.0377(15) 0.6651(10) 0.035(4) Uani 1 d . .
H1A H 0.6734(73) 1.0855(50) 0.6149(12) 0.042(18) Uiso 1 calc R .
H1B H 0.7323(42) 1.0120(17) 0.6990(50) 0.042(18) Uiso 1 calc R .
H1C H 0.5992(35) 1.0994(42) 0.7080(47) 0.042(18) Uiso 1 calc R .
C2 C 0.6294(16) 0.7998(16) 0.5404(10) 0.034(4) Uani 1 d . .
H2A H 0.6546(79) 0.8580(40) 0.4948(38) 0.042(18) Uiso 1 calc R .
H2B H 0.5737(38) 0.7120(44) 0.5078(45) 0.042(18) Uiso 1 calc R .
H2C H 0.7180(47) 0.7809(81) 0.5759(12) 0.042(18) Uiso 1 calc R .
O1 O 0.4019(10) 0.9275(10) 0.5622(7) 0.033(3) Uani 1 d . .
C10 C 0.4685(14) 0.5551(13) 0.6475(8) 0.013(3) Uani 1 d U .
O10 O 0.5355(10) 0.5036(10) 0.5965(6) 0.024(2) Uani 1 d U .
C11 C 0.4140(14) 0.9289(15) 0.8167(9) 0.020(3) Uani 1 d U .
O11 O 0.4599(10) 1.0419(10) 0.8414(6) 0.026(3) Uani 1 d U .
C20 C 0.0390(16) 0.6435(14) 0.6910(10) 0.025(3) Uani 1 d U .
O20 O -0.0792(10) 0.6349(10) 0.6546(7) 0.028(2) Uani 1 d U .
C30 C 0.3234(14) 0.5344(15) 0.9143(9) 0.021(3) Uani 1 d U .
O30 O 0.3305(10) 0.4814(10) 0.9779(7) 0.029(2) Uani 1 d U .
C40 C 0.6725(16) 0.7764(14) 0.7800(9) 0.021(3) Uani 1 d U .
O40 O 0.7894(11) 0.7894(12) 0.8103(7) 0.038(3) Uani 1 d U .
C50 C 0.2204(16) 0.6424(15) 0.5235(10) 0.026(4) Uani 1 d U .
O50 O 0.2110(11) 0.6734(11) 0.4523(7) 0.039(3) Uani 1 d U .
C51 C 0.1499(15) 0.9125(14) 0.6526(10) 0.024(3) Uani 1 d U .
O51 O 0.1036(11) 0.9643(11) 0.5956(7) 0.038(3) Uani 1 d U .
C60 C 0.1530(15) 0.3927(17) 0.5832(9) 0.022(4) Uani 1 d . .
O60 O 0.1018(11) 0.2823(11) 0.5530(7) 0.035(3) Uani 1 d . .
C61 C 0.1023(15) 0.9305(14) 0.8354(9) 0.022(3) Uani 1 d U .
O61 O 0.0455(11) 1.0031(11) 0.8851(7) 0.043(3) Uani 1 d U .
C70 C 0.6031(16) 0.4685(15) 0.8160(10) 0.026(4) Uani 1 d U .
O70 O 0.7168(12) 0.4415(12) 0.8280(7) 0.041(3) Uani 1 d U .
C71 C 0.5687(15) 0.7873(13) 0.9674(8) 0.014(3) Uani 1 d U .
O71 O 0.6810(10) 0.8120(10) 1.0090(6) 0.028(2) Uani 1 d U .
C80 C 0.3461(16) 0.3150(16) 0.7470(10) 0.030(4) Uani 1 d U .
O80 O 0.3047(14) 0.1999(12) 0.7227(8) 0.057(3) Uani 1 d U .
C81 C 0.2931(14) 0.8348(14) 0.9989(9) 0.021(3) Uani 1 d U .
O81 O 0.2375(11) 0.8813(11) 1.0592(7) 0.036(3) Uani 1 d U .
C90 C 0.0404(16) 0.3852(17) 0.7826(10) 0.029(4) Uani 1 d U .
O90 O -0.0189(12) 0.2755(11) 0.7680(8) 0.048(3) Uani 1 d U .
C91 C 0.0263(14) 0.6226(13) 0.9030(8) 0.015(3) Uani 1 d U .
O91 O -0.0394(11) 0.6581(11) 0.9637(7) 0.039(3) Uani 1 d U .

loop_
_atom_type_symbol
_atom_type_description
_atom_type_scat_dispersion_real
_atom_type_scat_dispersion_imag
_atom_type_scat_source
C C 0.0033 0.0016 'International Tables Vol C Tables 4.2.6.8 and 6.1.1.4'
H H 0.0000 0.0000 'International Tables Vol C Tables 4.2.6.8 and 6.1.1.4'
O O 0.0106 0.0060 'International Tables Vol C Tables 4.2.6.8 and 6.1.1.4'
S S 0.1246 0.1234 'International Tables Vol C Tables 4.2.6.8 and 6.1.1.4'
Rh Rh -1.1178 0.9187 'International Tables Vol C Tables 4.2.6.8 and 6.1.1.4'

loop_
_geom_angle_atom_site_label_1
_geom_angle_atom_site_label_2
_geom_angle_atom_site_label_3
_geom_angle
_geom_angle_site_symmetry_1
_geom_angle_site_symmetry_3
_geom_angle_publ_flag
C40 Rh10 C10 97.0(5) . . ?
C40 Rh10 C11 98.7(5) . . ?
C10 Rh10 C11 161.2(5) . . ?
C40 Rh10 S 92.0(4) . . ?
C10 Rh10 S 98.0(3) . . ?
C11 Rh10 S 91.9(4) . . ?
C40 Rh10 Rh31 94.3(4) . . ?
C10 Rh10 Rh31 113.8(3) . . ?
C11 Rh10 Rh31 54.6(4) . . ?
S Rh10 Rh31 146.44(10) . . ?
C40 Rh10 Rh30 94.7(4) . . ?
C10 Rh10 Rh30 52.8(3) . . ?
C11 Rh10 Rh30 115.3(4) . . ?
S Rh10 Rh30 150.61(10) . . ?
Rh31 Rh10 Rh30 61.42(4) . . ?
C40 Rh10 Rh20 147.7(4) . . ?
C10 Rh10 Rh20 52.2(3) . . ?
C11 Rh10 Rh20 110.1(4) . . ?
S Rh10 Rh20 101.27(10) . . ?
Rh31 Rh10 Rh20 90.63(5) . . ?
Rh30 Rh10 Rh20 60.17(4) . . ?
C40 Rh10 Rh21 147.4(4) . . ?
C10 Rh10 Rh21 111.3(3) . . ?
C11 Rh10 Rh21 50.9(4) . . ?
S Rh10 Rh21 99.30(10) . . ?
Rh31 Rh10 Rh21 60.21(4) . . ?
Rh30 Rh10 Rh21 90.27(5) . . ?
Rh20 Rh10 Rh21 59.28(4) . . ?
C50 Rh20 C60 92.5(6) . . ?
C50 Rh20 C20 100.6(6) . . ?
C60 Rh20 C20 97.0(5) . . ?
C50 Rh20 C10 95.4(5) . . ?
C60 Rh20 C10 99.3(5) . . ?
C20 Rh20 C10 156.7(5) . . ?
C50 Rh20 Rh21 99.3(4) . . ?
C60 Rh20 Rh21 147.5(4) . . ?
C20 Rh20 Rh21 51.2(4) . . ?
C10 Rh20 Rh21 109.5(3) . . ?
C50 Rh20 Rh30 147.0(4) . . ?
C60 Rh20 Rh30 95.9(4) . . ?
C20 Rh20 Rh30 109.9(4) . . ?
C10 Rh20 Rh30 51.8(3) . . ?
Rh21 Rh20 Rh30 90.45(5) . . ?
C50 Rh20 Rh10 98.5(4) . . ?
C60 Rh20 Rh10 147.3(4) . . ?
C20 Rh20 Rh10 110.9(4) . . ?
C10 Rh20 Rh10 49.3(3) . . ?
Rh21 Rh20 Rh10 60.45(4) . . ?
Rh30 Rh20 Rh10 59.30(4) . . ?
C50 Rh20 Rh40 150.6(4) . . ?
C60 Rh20 Rh40 96.1(4) . . ?
C20 Rh20 Rh40 50.5(4) . . ?
C10 Rh20 Rh40 110.8(3) . . ?
Rh21 Rh20 Rh40 60.13(4) . . ?
Rh30 Rh20 Rh40 59.73(4) . . ?
Rh10 Rh20 Rh40 89.19(5) . . ?
C51 Rh21 C61 92.7(6) . . ?
C51 Rh21 C11 103.5(6) . . ?
C61 Rh21 C11 93.5(5) . . ?
C51 Rh21 C20 90.1(6) . . ?
C61 Rh21 C20 103.2(6) . . ?
C11 Rh21 C20 158.0(5) . . ?
C51 Rh21 Rh20 94.0(4) . . ?
C61 Rh21 Rh20 153.5(4) . . ?
C11 Rh21 Rh20 109.7(3) . . ?
C20 Rh21 Rh20 51.2(4) . . ?
C51 Rh21 Rh31 156.8(4) . . ?
C61 Rh21 Rh31 93.3(4) . . ?
C11 Rh21 Rh31 53.8(4) . . ?
C20 Rh21 Rh31 110.3(4) . . ?
Rh20 Rh21 Rh31 90.58(5) . . ?
C51 Rh21 Rh40 140.6(4) . . ?
C61 Rh21 Rh40 99.3(4) . . ?
C11 Rh21 Rh40 113.0(4) . . ?
C20 Rh21 Rh40 50.7(4) . . ?
Rh20 Rh21 Rh40 60.46(4) . . ?
Rh31 Rh21 Rh40 60.01(4) . . ?
C51 Rh21 Rh10 104.1(4) . . ?
C61 Rh21 Rh10 141.7(4) . . ?
C11 Rh21 Rh10 49.5(3) . . ?
C20 Rh21 Rh10 110.8(4) . . ?
Rh20 Rh21 Rh10 60.28(4) . . ?
Rh31 Rh21 Rh10 59.11(4) . . ?
Rh40 Rh21 Rh10 89.28(5) . . ?
C80 Rh30 C70 91.5(6) . . ?
C80 Rh30 C30 97.2(6) . . ?
C70 Rh30 C30 104.2(6) . . ?
C80 Rh30 C10 100.2(5) . . ?
C70 Rh30 C10 90.2(5) . . ?
C30 Rh30 C10 157.1(5) . . ?
C80 Rh30 Rh10 148.2(4) . . ?
C70 Rh30 Rh10 98.0(4) . . ?
C30 Rh30 Rh10 109.6(4) . . ?
C10 Rh30 Rh10 49.8(3) . . ?
C80 Rh30 Rh40 92.8(5) . . ?
C70 Rh30 Rh40 156.7(4) . . ?
C30 Rh30 Rh40 52.5(4) . . ?
C10 Rh30 Rh40 111.5(3) . . ?
Rh10 Rh30 Rh40 90.25(5) . . ?
C80 Rh30 Rh20 94.0(4) . . ?
C70 Rh30 Rh20 142.1(4) . . ?
C30 Rh30 Rh20 112.2(4) . . ?
C10 Rh30 Rh20 51.9(3) . . ?
Rh10 Rh30 Rh20 60.53(4) . . ?
Rh40 Rh30 Rh20 60.34(4) . . ?
C80 Rh30 Rh31 145.7(5) . . ?
C70 Rh30 Rh31 106.3(4) . . ?
C30 Rh30 Rh31 50.5(4) . . ?
C10 Rh30 Rh31 108.7(3) . . ?
Rh10 Rh30 Rh31 59.20(4) . . ?
Rh40 Rh30 Rh31 59.74(4) . . ?
Rh20 Rh30 Rh31 89.58(5) . . ?
C81 Rh31 C71 93.0(5) . . ?
C81 Rh31 C30 97.3(5) . . ?
C71 Rh31 C30 99.7(5) . . ?
C81 Rh31 C11 101.2(5) . . ?
C71 Rh31 C11 94.8(5) . . ?
C30 Rh31 C11 155.7(5) . . ?
C81 Rh31 Rh10 150.4(4) . . ?
C71 Rh31 Rh10 94.4(4) . . ?
C30 Rh31 Rh10 109.6(3) . . ?
C11 Rh31 Rh10 49.6(3) . . ?
C81 Rh31 Rh21 98.4(4) . . ?
C71 Rh31 Rh21 144.7(4) . . ?
C30 Rh31 Rh21 111.7(4) . . ?
C11 Rh31 Rh21 50.2(3) . . ?
Rh10 Rh31 Rh21 60.68(4) . . ?
C81 Rh31 Rh40 96.9(4) . . ?
C71 Rh31 Rh40 151.2(4) . . ?
C30 Rh31 Rh40 52.3(4) . . ?
C11 Rh31 Rh40 109.5(3) . . ?
Rh10 Rh31 Rh40 90.19(5) . . ?
Rh21 Rh31 Rh40 60.01(4) . . ?
C81 Rh31 Rh30 146.9(4) . . ?
C71 Rh31 Rh30 99.0(4) . . ?
C30 Rh31 Rh30 50.3(3) . . ?
C11 Rh31 Rh30 108.3(3) . . ?
Rh10 Rh31 Rh30 59.38(4) . . ?
Rh21 Rh31 Rh30 89.39(5) . . ?
Rh40 Rh31 Rh30 59.46(4) . . ?
C91 Rh40 C90 92.3(6) . . ?
C91 Rh40 C20 102.5(5) . . ?
C90 Rh40 C20 97.0(6) . . ?
C91 Rh40 C30 93.6(5) . . ?
C90 Rh40 C30 99.3(6) . . ?
C20 Rh40 C30 156.6(5) . . ?
C91 Rh40 Rh30 143.8(4) . . ?
C90 Rh40 Rh30 98.2(4) . . ?
C20 Rh40 Rh30 110.4(4) . . ?
C30 Rh40 Rh30 50.7(3) . . ?
C91 Rh40 Rh21 99.3(4) . . ?
C90 Rh40 Rh21 147.5(4) . . ?
C20 Rh40 Rh21 50.9(4) . . ?
C30 Rh40 Rh21 110.1(4) . . ?
Rh30 Rh40 Rh21 90.15(5) . . ?
C91 Rh40 Rh31 94.0(4) . . ?
C90 Rh40 Rh31 149.6(5) . . ?
C20 Rh40 Rh31 110.5(4) . . ?
C30 Rh40 Rh31 50.7(4) . . ?
Rh30 Rh40 Rh31 60.80(4) . . ?
Rh21 Rh40 Rh31 59.99(4) . . ?
C91 Rh40 Rh20 152.2(4) . . ?
C90 Rh40 Rh20 98.0(4) . . ?
C20 Rh40 Rh20 50.8(4) . . ?
C30 Rh40 Rh20 110.0(3) . . ?
Rh30 Rh40 Rh20 59.93(4) . . ?
Rh21 Rh40 Rh20 59.41(4) . . ?
Rh31 Rh40 Rh20 89.95(5) . . ?
O1 S C1 108.2(7) . . ?
O1 S C2 108.5(7) . . ?
C1 S C2 100.5(7) . . ?
O1 S Rh10 117.5(4) . . ?
C1 S Rh10 111.2(5) . . ?
C2 S Rh10 109.6(5) . . ?
O10 C10 Rh10 136.4(10) . . ?
O10 C10 Rh30 131.3(10) . . ?
Rh10 C10 Rh30 77.4(4) . . ?
O10 C10 Rh20 133.5(10) . . ?
Rh10 C10 Rh20 78.5(4) . . ?
Rh30 C10 Rh20 76.3(4) . . ?
O11 C11 Rh10 135.6(10) . . ?
O11 C11 Rh21 134.9(11) . . ?
Rh10 C11 Rh21 79.6(5) . . ?
O11 C11 Rh31 130.9(10) . . ?
Rh10 C11 Rh31 75.8(5) . . ?
Rh21 C11 Rh31 76.0(5) . . ?
O20 C20 Rh40 134.4(11) . . ?
O20 C20 Rh20 132.0(11) . . ?
Rh40 C20 Rh20 78.7(5) . . ?
O20 C20 Rh21 133.3(11) . . ?
Rh40 C20 Rh21 78.4(5) . . ?
Rh20 C20 Rh21 77.6(5) . . ?
O30 C30 Rh30 134.4(11) . . ?
O30 C30 Rh31 132.2(11) . . ?
Rh30 C30 Rh31 79.2(5) . . ?
O30 C30 Rh40 134.1(11) . . ?
Rh30 C30 Rh40 76.8(5) . . ?
Rh31 C30 Rh40 77.0(5) . . ?
O40 C40 Rh10 179.5(10) . . ?
O50 C50 Rh20 176.6(13) . . ?
O51 C51 Rh21 172.0(13) . . ?
O60 C60 Rh20 176.8(11) . . ?
O61 C61 Rh21 177.2(12) . . ?
O70 C70 Rh30 173.9(13) . . ?
O71 C71 Rh31 178.8(12) . . ?
O80 C80 Rh30 178.0(13) . . ?
O81 C81 Rh31 177.5(12) . . ?
O90 C90 Rh40 178.2(13) . . ?
O91 C91 Rh40 176.7(11) . . ?

loop_
_geom_bond_atom_site_label_1
_geom_bond_atom_site_label_2
_geom_bond_distance
_geom_bond_site_symmetry_2
_geom_bond_publ_flag
Rh10 C40 1.875(15) . ?
Rh10 C10 2.136(13) . ?
Rh10 C11 2.140(13) . ?
Rh10 S 2.312(3) . ?
Rh10 Rh31 2.724(2) . ?
Rh10 Rh30 2.729(2) . ?
Rh10 Rh20 2.763(2) . ?
Rh10 Rh21 2.768(2) . ?
Rh20 C50 1.91(2) . ?
Rh20 C60 1.93(2) . ?
Rh20 C20 2.183(14) . ?
Rh20 C10 2.229(13) . ?
Rh20 Rh21 2.735(2) . ?
Rh20 Rh30 2.753(2) . ?
Rh20 Rh40 2.764(2) . ?
Rh21 C51 1.91(2) . ?
Rh21 C61 1.896(14) . ?
Rh21 C11 2.183(14) . ?
Rh21 C20 2.184(14) . ?
Rh21 Rh31 2.755(2) . ?
Rh21 Rh40 2.755(2) . ?
Rh30 C80 1.87(2) . ?
Rh30 C70 1.90(2) . ?
Rh30 C30 2.182(13) . ?
Rh30 C10 2.228(12) . ?
Rh30 Rh40 2.747(2) . ?
Rh30 Rh31 2.785(2) . ?
Rh31 C81 1.902(13) . ?
Rh31 C71 1.904(14) . ?
Rh31 C30 2.188(15) . ?
Rh31 C11 2.290(15) . ?
Rh31 Rh40 2.755(2) . ?
Rh40 C91 1.875(12) . ?
Rh40 C90 1.90(2) . ?
Rh40 C20 2.176(15) . ?
Rh40 C30 2.238(14) . ?
S O1 1.459(10) . ?
S C1 1.760(14) . ?
S C2 1.766(13) . ?
C10 O10 1.129(14) . ?
C11 O11 1.133(15) . ?
C20 O20 1.16(2) . ?
C30 O30 1.14(2) . ?
C40 O40 1.12(2) . ?
C50 O50 1.13(2) . ?
C51 O51 1.12(2) . ?
C60 O60 1.14(2) . ?
C61 O61 1.16(2) . ?
C70 O70 1.13(2) . ?
C71 O71 1.136(15) . ?
C80 O80 1.14(2) . ?
C81 O81 1.140(15) . ?
C90 O90 1.14(2) . ?
C91 O91 1.173(14) . ?
